data_4339385
loop_
_publ_author_name
'Reisner, Erwin'
'Abikoff, Tanya C.'
'Lippard, Stephen J.'

_publ_section_title
;
 Influence of steric hindrance on the core geometry and sulfoxidation
 chemistry of carboxylate-rich diiron(II) complexes.
;
_journal_issue 24
_journal_name_full 'Inorganic chemistry'
_journal_page_first 10229
_journal_page_last 10240
_journal_paper_doi 10.1021/ic7014176
_journal_volume 46
_journal_year 2007
_chemical_formula_moiety 'C94 H78 Fe2 N2 O8'
_chemical_formula_sum 'C94 H78 Fe2 N2 O8'
_chemical_formula_weight 1475.32
_chemical_name_common '[Fe2(Ph,Xyl)4(py)2]'
_chemical_name_systematic
;

 ?

;
_space_group_IT_number 2
_symmetry_cell_setting triclinic
_symmetry_space_group_name_Hall '-P 1'
_symmetry_space_group_name_H-M 'P -1'
_atom_sites_solution_hydrogens geom
_atom_sites_solution_primary direct
_atom_sites_solution_secondary difmap
_audit_creation_method SHELXL-97
_cell_angle_alpha 93.286(5)
_cell_angle_beta 95.981(5)
_cell_angle_gamma 111.166(4)
_cell_formula_units_Z 2
_cell_length_a 11.707(3)
_cell_length_b 14.289(4)
_cell_length_c 24.133(6)
_cell_measurement_reflns_used 2955
_cell_measurement_temperature 110(2)
_cell_measurement_theta_max 23.54
_cell_measurement_theta_min 2.36
_cell_volume 3724.5(17)
_computing_cell_refinement 'Bruker SMART'
_computing_data_collection 'Bruker SMART'
_computing_data_reduction 'Bruker SAINT'
_computing_molecular_graphics 'Bruker SHELXTL'
_computing_publication_material 'Bruker SHELXTL'
_computing_structure_refinement 'SHELXL-97 (Sheldrick, 1997)'
_computing_structure_solution 'SHELXS-97 (Sheldrick, 1990)'
_diffrn_ambient_temperature 110(2)
_diffrn_measured_fraction_theta_full 0.998
_diffrn_measured_fraction_theta_max 0.998
_diffrn_measurement_device_type 'CCD area detector'
_diffrn_measurement_method 'phi and omega scans'
_diffrn_radiation_monochromator graphite
_diffrn_radiation_source 'fine-focus sealed tube'
_diffrn_radiation_type MoK\a
_diffrn_radiation_wavelength 0.71073
_diffrn_reflns_av_R_equivalents 0.0939
_diffrn_reflns_av_sigmaI/netI 0.0916
_diffrn_reflns_limit_h_max 13
_diffrn_reflns_limit_h_min -13
_diffrn_reflns_limit_k_max 17
_diffrn_reflns_limit_k_min -17
_diffrn_reflns_limit_l_max 28
_diffrn_reflns_limit_l_min -28
_diffrn_reflns_number 52378
_diffrn_reflns_theta_full 25.03
_diffrn_reflns_theta_max 25.03
_diffrn_reflns_theta_min 2.18
_exptl_absorpt_coefficient_mu 0.452
_exptl_absorpt_correction_T_max 0.9562
_exptl_absorpt_correction_T_min 0.9151
_exptl_absorpt_correction_type empirical
_exptl_absorpt_process_details SADABS
_exptl_crystal_colour yellow
_exptl_crystal_density_diffrn 1.315
_exptl_crystal_density_method 'not measured'
_exptl_crystal_description block
_exptl_crystal_F_000 1544
_exptl_crystal_size_max 0.20
_exptl_crystal_size_mid 0.12
_exptl_crystal_size_min 0.10
_refine_diff_density_max 0.420
_refine_diff_density_min -0.338
_refine_diff_density_rms 0.066
_refine_ls_extinction_method none
_refine_ls_goodness_of_fit_ref 1.052
_refine_ls_hydrogen_treatment constr
_refine_ls_matrix_type full
_refine_ls_number_parameters 963
_refine_ls_number_reflns 13125
_refine_ls_number_restraints 0
_refine_ls_restrained_S_all 1.052
_refine_ls_R_factor_all 0.1021
_refine_ls_R_factor_gt 0.0626
_refine_ls_shift/su_max 0.001
_refine_ls_shift/su_mean 0.000
_refine_ls_structure_factor_coef Fsqd
_refine_ls_weighting_details 'calc w=1/[\s^2^(Fo^2^)+(0.0440P)^2^+1.7261P] where P=(Fo^2^+2Fc^2^)/3'
_refine_ls_weighting_scheme calc
_refine_ls_wR_factor_gt 0.1154
_refine_ls_wR_factor_ref 0.1285
_reflns_number_gt 9057
_reflns_number_total 13125
_reflns_threshold_expression >2sigma(I)
_cod_data_source_file ic7014176-file003.cif
_cod_data_source_block 6
_cod_depositor_comments
;
The following automatic conversions were performed:

'_symmetry_cell_setting' value 'Triclinic' changed to 'triclinic'
according to
/usr/data/users/saulius/automatic-downloads/retrospective/ACS/lib/dictionaries/cif_core.dic
dictionary named 'cif_core.dic' version 2.4.2 from 2011-04-26.

Automatic conversion script
Id: cif_fix_values 2281 2013-09-26 08:29:07Z andrius 
;
_cod_original_cell_volume 3724.6(16)
_cod_original_sg_symbol_H-M P-1
_cod_database_code 4339385

loop_
_symmetry_equiv_pos_as_xyz
'x, y, z'
'-x, -y, -z'

loop_
_atom_site_label
_atom_site_type_symbol
_atom_site_fract_x
_atom_site_fract_y
_atom_site_fract_z
_atom_site_U_iso_or_equiv
_atom_site_adp_type
_atom_site_occupancy
_atom_site_symmetry_multiplicity
_atom_site_calc_flag
_atom_site_refinement_flags
Fe1 Fe 0.63790(5) 0.98722(4) 0.50453(2) 0.01762(14) Uani 1 1 d .
Fe2 Fe 0.64080(5) 0.50062(4) 0.02152(2) 0.01589(13) Uani 1 1 d .
N1 N 0.7233(3) 0.9695(2) 0.43386(12) 0.0247(8) Uani 1 1 d .
N1B N 0.7574(3) 0.4669(2) -0.03110(12) 0.0221(7) Uani 1 1 d .
O1B O 0.5226(2) 0.35860(17) 0.01565(10) 0.0192(6) Uani 1 1 d .
O1 O 0.5067(2) 0.84926(17) 0.49217(10) 0.0212(6) Uani 1 1 d .
O2 O 0.3272(2) 0.86698(17) 0.50014(9) 0.0194(6) Uani 1 1 d .
O2B O 0.3331(2) 0.36305(17) 0.00082(9) 0.0180(6) Uani 1 1 d .
O3 O 0.7794(2) 0.97962(19) 0.56066(10) 0.0256(6) Uani 1 1 d .
O3B O 0.7602(2) 0.51251(18) 0.09294(10) 0.0211(6) Uani 1 1 d .
O4B O 0.5849(2) 0.52493(18) 0.10841(9) 0.0203(6) Uani 1 1 d .
O4 O 0.6227(2) 0.99380(18) 0.59809(10) 0.0222(6) Uani 1 1 d .
C1B C 0.7818(4) 0.3840(3) -0.0237(2) 0.0406(12) Uani 1 1 d .
H1BA H 0.7300 0.3349 -0.0030 0.049 Uiso 1 1 calc R
C1 C 0.7140(4) 0.8773(3) 0.41459(18) 0.0417(12) Uani 1 1 d .
H1A H 0.6525 0.8209 0.4266 0.050 Uiso 1 1 calc R
C2B C 0.8774(4) 0.3656(3) -0.0441(2) 0.0475(13) Uani 1 1 d .
H2BB H 0.8920 0.3058 -0.0372 0.057 Uiso 1 1 calc R
C2 C 0.7887(4) 0.8599(4) 0.3783(2) 0.0526(14) Uani 1 1 d .
H2A H 0.7800 0.7929 0.3662 0.063 Uiso 1 1 calc R
C3B C 0.9515(4) 0.4351(4) -0.07479(18) 0.0394(12) Uani 1 1 d .
H3BA H 1.0182 0.4243 -0.0897 0.047 Uiso 1 1 calc R
C3 C 0.8765(5) 0.9411(4) 0.35989(18) 0.0491(13) Uani 1 1 d .
H3A H 0.9283 0.9312 0.3342 0.059 Uiso 1 1 calc R
C4B C 0.9278(4) 0.5193(4) -0.08337(18) 0.0467(13) Uani 1 1 d .
H4BA H 0.9775 0.5684 -0.1046 0.056 Uiso 1 1 calc R
C4 C 0.8876(5) 1.0355(4) 0.3790(2) 0.0529(14) Uani 1 1 d .
H4A H 0.9483 1.0929 0.3674 0.063 Uiso 1 1 calc R
C5 C 0.8084(4) 1.0470(4) 0.41593(18) 0.0437(12) Uani 1 1 d .
H5A H 0.8159 1.1133 0.4288 0.052 Uiso 1 1 calc R
C5B C 0.8304(4) 0.5333(3) -0.06094(16) 0.0344(11) Uani 1 1 d .
H5BA H 0.8150 0.5930 -0.0671 0.041 Uiso 1 1 calc R
C101 C 0.3926(3) 0.8146(3) 0.49454(13) 0.0179(8) Uani 1 1 d .
C102 C 0.3284(3) 0.7015(3) 0.48974(14) 0.0190(8) Uani 1 1 d .
C103 C 0.2621(3) 0.6555(3) 0.53250(15) 0.0225(9) Uani 1 1 d .
C104 C 0.2041(3) 0.5505(3) 0.52627(16) 0.0245(9) Uani 1 1 d .
H10B H 0.1604 0.5181 0.5552 0.029 Uiso 1 1 calc R
C105 C 0.2084(4) 0.4927(3) 0.47959(16) 0.0285(10) Uani 1 1 d .
H10C H 0.1683 0.4214 0.4763 0.034 Uiso 1 1 calc R
C106 C 0.2716(3) 0.5393(3) 0.43774(16) 0.0260(9) Uani 1 1 d .
H10D H 0.2731 0.4994 0.4052 0.031 Uiso 1 1 calc R
C107 C 0.3334(3) 0.6433(3) 0.44167(15) 0.0196(8) Uani 1 1 d .
C108 C 0.2514(4) 0.7100(3) 0.58498(15) 0.0227(9) Uani 1 1 d .
C109 C 0.1370(4) 0.6804(3) 0.60514(16) 0.0291(10) Uani 1 1 d .
H10E H 0.0670 0.6297 0.5837 0.035 Uiso 1 1 calc R
C110 C 0.1242(4) 0.7235(3) 0.65560(17) 0.0315(10) Uani 1 1 d .
C111 C 0.2259(4) 0.7975(3) 0.68575(16) 0.0326(11) Uani 1 1 d .
H11G H 0.2174 0.8267 0.7207 0.039 Uiso 1 1 calc R
C112 C 0.3409(4) 0.8310(3) 0.66690(16) 0.0293(10) Uani 1 1 d .
C113 C 0.3522(4) 0.7854(3) 0.61598(15) 0.0230(9) Uani 1 1 d .
H11B H 0.4301 0.8065 0.6025 0.028 Uiso 1 1 calc R
C114 C 0.3938(3) 0.6868(3) 0.39291(15) 0.0208(8) Uani 1 1 d .
C115 C 0.4584(4) 0.6379(3) 0.36525(16) 0.0271(9) Uani 1 1 d .
H11E H 0.4692 0.5808 0.3798 0.033 Uiso 1 1 calc R
C116 C 0.5067(4) 0.6710(3) 0.31714(16) 0.0324(10) Uani 1 1 d .
H11D H 0.5510 0.6370 0.2989 0.039 Uiso 1 1 calc R
C117 C 0.4908(4) 0.7537(3) 0.29544(16) 0.0323(10) Uani 1 1 d .
H11F H 0.5223 0.7758 0.2618 0.039 Uiso 1 1 calc R
C118 C 0.4291(3) 0.8035(3) 0.32299(15) 0.0271(9) Uani 1 1 d .
H11C H 0.4202 0.8615 0.3088 0.032 Uiso 1 1 calc R
C119 C 0.3801(3) 0.7702(3) 0.37100(15) 0.0217(9) Uani 1 1 d .
H11A H 0.3365 0.8048 0.3892 0.026 Uiso 1 1 calc R
C120 C 0.4496(4) 0.9154(3) 0.69885(17) 0.0411(12) Uani 1 1 d .
H12A H 0.4282 0.9335 0.7351 0.062 Uiso 1 1 calc R
H12B H 0.4716 0.9742 0.6774 0.062 Uiso 1 1 calc R
H12C H 0.5200 0.8938 0.7049 0.062 Uiso 1 1 calc R
C121 C -0.0014(4) 0.6897(4) 0.6762(2) 0.0491(13) Uani 1 1 d .
H12D H -0.0085 0.6359 0.7006 0.074 Uiso 1 1 calc R
H12E H -0.0666 0.6644 0.6440 0.074 Uiso 1 1 calc R
H12F H -0.0101 0.7469 0.6972 0.074 Uiso 1 1 calc R
C201 C 0.7241(4) 0.9824(3) 0.60314(15) 0.0205(8) Uani 1 1 d .
C202 C 0.7831(3) 0.9707(3) 0.65924(15) 0.0220(9) Uani 1 1 d .
C203 C 0.7632(3) 0.8726(3) 0.67433(15) 0.0246(9) Uani 1 1 d .
C204 C 0.8103(4) 0.8626(3) 0.72801(16) 0.0315(10) Uani 1 1 d .
H20A H 0.7971 0.7970 0.7388 0.038 Uiso 1 1 calc R
C205 C 0.8754(4) 0.9453(3) 0.76593(17) 0.0352(11) Uani 1 1 d .
H20D H 0.9057 0.9363 0.8025 0.042 Uiso 1 1 calc R
C206 C 0.8968(4) 1.0415(3) 0.75078(16) 0.0282(9) Uani 1 1 d .
H20B H 0.9433 1.0984 0.7768 0.034 Uiso 1 1 calc R
C207 C 0.8502(3) 1.0553(3) 0.69739(15) 0.0238(9) Uani 1 1 d .
C208 C 0.6883(4) 0.7805(3) 0.63596(16) 0.0255(9) Uani 1 1 d .
C209 C 0.5915(4) 0.7058(3) 0.65507(19) 0.0371(11) Uani 1 1 d .
H20C H 0.5764 0.7135 0.6927 0.044 Uiso 1 1 calc R
C210 C 0.5166(4) 0.6205(3) 0.6205(2) 0.0455(12) Uani 1 1 d .
H21G H 0.4501 0.5707 0.6342 0.055 Uiso 1 1 calc R
C211 C 0.5383(4) 0.6077(3) 0.5666(2) 0.0455(13) Uani 1 1 d .
H21E H 0.4861 0.5496 0.5426 0.055 Uiso 1 1 calc R
C212 C 0.6357(5) 0.6790(3) 0.54712(18) 0.0457(13) Uani 1 1 d .
H21F H 0.6517 0.6695 0.5099 0.055 Uiso 1 1 calc R
C213 C 0.7103(4) 0.7647(3) 0.58156(16) 0.0334(10) Uani 1 1 d .
H21D H 0.7776 0.8134 0.5677 0.040 Uiso 1 1 calc R
C214 C 0.8775(3) 1.1604(3) 0.68285(15) 0.0223(9) Uani 1 1 d .
C215 C 0.8712(4) 1.2341(3) 0.72146(17) 0.0296(10) Uani 1 1 d .
H21B H 0.8500 1.2170 0.7575 0.036 Uiso 1 1 calc R
C216 C 0.8954(4) 1.3321(3) 0.70827(18) 0.0353(10) Uani 1 1 d .
C217 C 0.9268(4) 1.3559(3) 0.65562(18) 0.0331(10) Uani 1 1 d .
H21C H 0.9412 1.4224 0.6460 0.040 Uiso 1 1 calc R
C218 C 0.9375(3) 1.2860(3) 0.61686(17) 0.0306(10) Uani 1 1 d .
C219 C 0.9135(3) 1.1892(3) 0.63092(16) 0.0265(9) Uani 1 1 d .
H21A H 0.9216 1.1407 0.6046 0.032 Uiso 1 1 calc R
C220 C 0.8868(5) 1.4105(4) 0.7500(2) 0.0569(14) Uani 1 1 d .
H22D H 0.8826 1.3856 0.7870 0.085 Uiso 1 1 calc R
H22E H 0.8122 1.4245 0.7386 0.085 Uiso 1 1 calc R
H22F H 0.9598 1.4725 0.7517 0.085 Uiso 1 1 calc R
C221 C 0.9769(4) 1.3121(3) 0.56042(17) 0.0401(11) Uani 1 1 d .
H22A H 0.9661 1.3749 0.5519 0.060 Uiso 1 1 calc R
H22B H 0.9261 1.2575 0.5317 0.060 Uiso 1 1 calc R
H22C H 1.0640 1.3209 0.5610 0.060 Uiso 1 1 calc R
C301 C 0.4065(3) 0.3172(3) 0.00925(14) 0.0181(8) Uani 1 1 d .
C302 C 0.3509(3) 0.2054(3) 0.01132(14) 0.0194(8) Uani 1 1 d .
C303 C 0.2667(3) 0.1655(3) 0.04893(15) 0.0218(9) Uani 1 1 d .
C304 C 0.2151(3) 0.0600(3) 0.04902(16) 0.0264(9) Uani 1 1 d .
H30B H 0.1602 0.0315 0.0751 0.032 Uiso 1 1 calc R
C305 C 0.2432(4) -0.0018(3) 0.01199(16) 0.0288(10) Uani 1 1 d .
H30C H 0.2055 -0.0729 0.0118 0.035 Uiso 1 1 calc R
C306 C 0.3250(4) 0.0375(3) -0.02483(16) 0.0254(9) Uani 1 1 d .
H30D H 0.3433 -0.0068 -0.0502 0.030 Uiso 1 1 calc R
C307 C 0.3823(3) 0.1417(3) -0.02583(15) 0.0195(8) Uani 1 1 d .
C308 C 0.2318(4) 0.2261(3) 0.09134(15) 0.0228(9) Uani 1 1 d .
C309 C 0.1079(4) 0.1976(3) 0.09994(16) 0.0273(9) Uani 1 1 d .
H30E H 0.0467 0.1433 0.0763 0.033 Uiso 1 1 calc R
C310 C 0.0729(4) 0.2465(3) 0.14194(17) 0.0299(10) Uani 1 1 d .
C311 C 0.1625(4) 0.3261(3) 0.17534(16) 0.0302(10) Uani 1 1 d .
H31E H 0.1386 0.3596 0.2045 0.036 Uiso 1 1 calc R
C312 C 0.2861(4) 0.3589(3) 0.16786(15) 0.0244(9) Uani 1 1 d .
C313 C 0.3197(4) 0.3076(3) 0.12524(15) 0.0233(9) Uani 1 1 d .
H31B H 0.4039 0.3287 0.1194 0.028 Uiso 1 1 calc R
C314 C 0.4685(3) 0.1788(3) -0.06726(15) 0.0206(8) Uani 1 1 d .
C315 C 0.5552(4) 0.1346(3) -0.07492(16) 0.0277(9) Uani 1 1 d .
H31D H 0.5614 0.0849 -0.0516 0.033 Uiso 1 1 calc R
C316 C 0.6317(4) 0.1617(3) -0.11556(17) 0.0345(10) Uani 1 1 d .
H31F H 0.6893 0.1301 -0.1205 0.041 Uiso 1 1 calc R
C317 C 0.6246(4) 0.2351(3) -0.14930(17) 0.0355(11) Uani 1 1 d .
H31G H 0.6766 0.2534 -0.1778 0.043 Uiso 1 1 calc R
C318 C 0.5418(4) 0.2819(3) -0.14145(16) 0.0326(10) Uani 1 1 d .
H31A H 0.5386 0.3339 -0.1637 0.039 Uiso 1 1 calc R
C319 C 0.4639(3) 0.2529(3) -0.10133(15) 0.0224(9) Uani 1 1 d .
H31C H 0.4059 0.2842 -0.0968 0.027 Uiso 1 1 calc R
C320 C -0.0611(4) 0.2122(4) 0.1515(2) 0.0537(14) Uani 1 1 d .
H32D H -0.0739 0.1704 0.1828 0.081 Uiso 1 1 calc R
H32E H -0.1140 0.1727 0.1176 0.081 Uiso 1 1 calc R
H32F H -0.0823 0.2713 0.1604 0.081 Uiso 1 1 calc R
C321 C 0.3808(4) 0.4456(3) 0.20482(17) 0.0381(11) Uani 1 1 d .
H32A H 0.3417 0.4906 0.2190 0.057 Uiso 1 1 calc R
H32B H 0.4463 0.4829 0.1833 0.057 Uiso 1 1 calc R
H32C H 0.4165 0.4202 0.2364 0.057 Uiso 1 1 calc R
C401 C 0.6872(4) 0.5213(3) 0.12647(15) 0.0201(8) Uani 1 1 d .
C402 C 0.7249(3) 0.5258(3) 0.18815(15) 0.0199(8) Uani 1 1 d .
C403 C 0.7752(3) 0.6194(3) 0.22028(15) 0.0210(8) Uani 1 1 d .
C404 C 0.7996(3) 0.6222(3) 0.27842(14) 0.0239(9) Uani 1 1 d .
H40C H 0.8345 0.6854 0.3007 0.029 Uiso 1 1 calc R
C405 C 0.7738(4) 0.5346(3) 0.30372(16) 0.0297(10) Uani 1 1 d .
H40D H 0.7890 0.5377 0.3434 0.036 Uiso 1 1 calc R
C406 C 0.7259(4) 0.4417(3) 0.27203(16) 0.0274(9) Uani 1 1 d .
H40B H 0.7094 0.3817 0.2901 0.033 Uiso 1 1 calc R
C407 C 0.7016(3) 0.4354(3) 0.21398(15) 0.0228(9) Uani 1 1 d .
C408 C 0.8032(3) 0.7158(3) 0.19376(14) 0.0194(8) Uani 1 1 d .
C409 C 0.7658(3) 0.7909(3) 0.21535(16) 0.0249(9) Uani 1 1 d .
H40A H 0.7251 0.7812 0.2478 0.030 Uiso 1 1 calc R
C410 C 0.7866(3) 0.8795(3) 0.19055(16) 0.0249(9) Uani 1 1 d .
C411 C 0.8454(3) 0.8921(3) 0.14316(15) 0.0257(9) Uani 1 1 d .
H41B H 0.8581 0.9519 0.1253 0.031 Uiso 1 1 calc R
C412 C 0.8863(3) 0.8203(3) 0.12112(15) 0.0229(9) Uani 1 1 d .
C413 C 0.8649(3) 0.7331(3) 0.14725(15) 0.0210(8) Uani 1 1 d .
H41A H 0.8934 0.6835 0.1328 0.025 Uiso 1 1 calc R
C414 C 0.6467(4) 0.3340(3) 0.18161(16) 0.0271(9) Uani 1 1 d .
C415 C 0.5462(4) 0.2599(3) 0.19885(17) 0.0326(10) Uani 1 1 d .
H41D H 0.5151 0.2748 0.2317 0.039 Uiso 1 1 calc R
C416 C 0.4901(4) 0.1653(3) 0.16974(18) 0.0398(11) Uani 1 1 d .
H41E H 0.4213 0.1161 0.1824 0.048 Uiso 1 1 calc R
C417 C 0.5346(5) 0.1432(3) 0.1225(2) 0.0453(13) Uani 1 1 d .
H41G H 0.4957 0.0786 0.1018 0.054 Uiso 1 1 calc R
C418 C 0.6341(5) 0.2130(3) 0.10495(18) 0.0422(12) Uani 1 1 d .
H41F H 0.6653 0.1968 0.0724 0.051 Uiso 1 1 calc R
C419 C 0.6908(4) 0.3085(3) 0.13453(17) 0.0335(10) Uani 1 1 d .
H41C H 0.7607 0.3566 0.1221 0.040 Uiso 1 1 calc R
C420 C 0.7396(4) 0.9570(3) 0.21306(19) 0.0458(12) Uani 1 1 d .
H42D H 0.8052 1.0240 0.2163 0.069 Uiso 1 1 calc R
H42E H 0.7149 0.9416 0.2501 0.069 Uiso 1 1 calc R
H42F H 0.6683 0.9559 0.1875 0.069 Uiso 1 1 calc R
C421 C 0.9509(4) 0.8334(3) 0.06970(16) 0.0334(10) Uani 1 1 d .
H42A H 1.0365 0.8389 0.0799 0.050 Uiso 1 1 calc R
H42B H 0.9503 0.8948 0.0538 0.050 Uiso 1 1 calc R
H42C H 0.9080 0.7749 0.0420 0.050 Uiso 1 1 calc R

loop_
_atom_site_aniso_label
_atom_site_aniso_U_11
_atom_site_aniso_U_22
_atom_site_aniso_U_33
_atom_site_aniso_U_23
_atom_site_aniso_U_13
_atom_site_aniso_U_12
Fe1 0.0210(3) 0.0134(3) 0.0188(3) 0.0024(2) 0.0056(2) 0.0059(2)
Fe2 0.0160(3) 0.0121(3) 0.0200(3) 0.0018(2) 0.0060(2) 0.0048(2)
N1 0.0240(19) 0.034(2) 0.0196(17) 0.0046(15) 0.0051(14) 0.0146(16)
N1B 0.0174(17) 0.0254(18) 0.0216(17) -0.0044(14) 0.0008(14) 0.0071(15)
O1B 0.0143(14) 0.0145(13) 0.0267(14) 0.0000(11) 0.0036(11) 0.0027(11)
O1 0.0178(15) 0.0150(13) 0.0276(14) 0.0009(11) 0.0037(11) 0.0023(12)
O2 0.0241(15) 0.0138(13) 0.0229(14) 0.0034(11) 0.0087(11) 0.0083(12)
O2B 0.0195(14) 0.0145(13) 0.0233(13) 0.0038(11) 0.0072(11) 0.0088(12)
O3 0.0286(16) 0.0301(16) 0.0224(14) 0.0094(12) 0.0090(12) 0.0135(13)
O3B 0.0198(15) 0.0217(14) 0.0224(14) -0.0019(11) 0.0058(11) 0.0083(12)
O4B 0.0169(15) 0.0253(15) 0.0201(13) 0.0030(11) 0.0042(11) 0.0089(12)
O4 0.0218(15) 0.0242(15) 0.0227(14) 0.0033(11) 0.0052(11) 0.0102(12)
C1B 0.033(3) 0.021(2) 0.069(3) -0.003(2) 0.021(2) 0.009(2)
C1 0.035(3) 0.039(3) 0.046(3) -0.018(2) 0.012(2) 0.009(2)
C2B 0.037(3) 0.026(3) 0.083(4) -0.009(3) 0.015(3) 0.016(2)
C2 0.041(3) 0.058(3) 0.056(3) -0.022(3) 0.014(3) 0.017(3)
C3B 0.024(2) 0.051(3) 0.043(3) -0.017(2) 0.008(2) 0.017(2)
C3 0.053(3) 0.079(4) 0.033(3) 0.009(3) 0.021(2) 0.041(3)
C4B 0.044(3) 0.068(4) 0.041(3) 0.015(3) 0.023(2) 0.029(3)
C4 0.058(3) 0.064(4) 0.066(3) 0.042(3) 0.043(3) 0.041(3)
C5 0.056(3) 0.045(3) 0.047(3) 0.027(2) 0.032(2) 0.029(3)
C5B 0.041(3) 0.049(3) 0.027(2) 0.017(2) 0.014(2) 0.027(2)
C101 0.025(2) 0.018(2) 0.0102(18) 0.0019(15) 0.0040(16) 0.0072(18)
C102 0.015(2) 0.019(2) 0.022(2) 0.0032(16) 0.0033(16) 0.0046(17)
C103 0.023(2) 0.021(2) 0.025(2) 0.0053(17) 0.0047(17) 0.0086(18)
C104 0.024(2) 0.019(2) 0.031(2) 0.0085(18) 0.0086(18) 0.0058(18)
C105 0.032(2) 0.015(2) 0.035(2) 0.0063(18) 0.0043(19) 0.0048(19)
C106 0.028(2) 0.021(2) 0.028(2) 0.0007(18) 0.0010(18) 0.0087(19)
C107 0.017(2) 0.019(2) 0.024(2) 0.0037(16) 0.0012(16) 0.0075(17)
C108 0.030(2) 0.018(2) 0.024(2) 0.0101(17) 0.0105(18) 0.0101(19)
C109 0.029(2) 0.023(2) 0.034(2) 0.0102(19) 0.0094(19) 0.0065(19)
C110 0.043(3) 0.025(2) 0.034(2) 0.0107(19) 0.018(2) 0.017(2)
C111 0.059(3) 0.023(2) 0.025(2) 0.0045(18) 0.022(2) 0.021(2)
C112 0.043(3) 0.021(2) 0.025(2) 0.0076(18) 0.010(2) 0.011(2)
C113 0.031(2) 0.019(2) 0.024(2) 0.0107(17) 0.0125(18) 0.0111(19)
C114 0.018(2) 0.018(2) 0.022(2) -0.0038(16) 0.0027(16) 0.0034(17)
C115 0.030(2) 0.024(2) 0.031(2) -0.0003(18) 0.0092(19) 0.0118(19)
C116 0.031(3) 0.032(2) 0.034(2) -0.007(2) 0.011(2) 0.011(2)
C117 0.032(3) 0.037(3) 0.024(2) 0.0015(19) 0.0108(19) 0.006(2)
C118 0.026(2) 0.023(2) 0.028(2) 0.0016(18) 0.0026(18) 0.0039(19)
C119 0.022(2) 0.020(2) 0.022(2) -0.0004(17) 0.0040(17) 0.0063(18)
C120 0.058(3) 0.028(2) 0.029(2) 0.003(2) 0.013(2) 0.003(2)
C121 0.049(3) 0.052(3) 0.056(3) 0.015(3) 0.033(3) 0.022(3)
C201 0.024(2) 0.0089(19) 0.027(2) 0.0044(16) 0.0064(18) 0.0031(17)
C202 0.020(2) 0.023(2) 0.025(2) 0.0080(17) 0.0085(17) 0.0081(18)
C203 0.024(2) 0.027(2) 0.027(2) 0.0107(18) 0.0117(18) 0.0107(19)
C204 0.037(3) 0.032(2) 0.029(2) 0.013(2) 0.009(2) 0.015(2)
C205 0.041(3) 0.040(3) 0.024(2) 0.012(2) 0.001(2) 0.014(2)
C206 0.028(2) 0.029(2) 0.025(2) 0.0021(18) -0.0017(18) 0.0083(19)
C207 0.024(2) 0.027(2) 0.024(2) 0.0086(18) 0.0091(17) 0.0104(18)
C208 0.031(2) 0.021(2) 0.031(2) 0.0046(18) 0.0015(19) 0.0178(19)
C209 0.044(3) 0.026(2) 0.045(3) 0.004(2) 0.016(2) 0.015(2)
C210 0.037(3) 0.029(3) 0.075(4) 0.001(3) 0.013(3) 0.016(2)
C211 0.047(3) 0.025(3) 0.065(3) -0.008(2) -0.011(3) 0.021(2)
C212 0.078(4) 0.036(3) 0.031(3) 0.001(2) 0.001(3) 0.033(3)
C213 0.047(3) 0.029(2) 0.031(2) 0.005(2) 0.005(2) 0.021(2)
C214 0.014(2) 0.023(2) 0.026(2) 0.0033(17) 0.0007(16) 0.0042(17)
C215 0.024(2) 0.033(2) 0.029(2) 0.0054(19) -0.0011(18) 0.008(2)
C216 0.026(2) 0.026(2) 0.049(3) -0.001(2) -0.001(2) 0.006(2)
C217 0.020(2) 0.025(2) 0.050(3) 0.010(2) -0.002(2) 0.0045(19)
C218 0.018(2) 0.028(2) 0.038(2) 0.010(2) -0.0064(19) 0.0003(19)
C219 0.017(2) 0.027(2) 0.029(2) 0.0029(18) -0.0034(17) 0.0016(18)
C220 0.063(4) 0.040(3) 0.069(4) -0.003(3) 0.022(3) 0.018(3)
C221 0.038(3) 0.032(3) 0.040(3) 0.011(2) -0.001(2) 0.002(2)
C301 0.025(2) 0.0133(19) 0.0147(19) 0.0008(15) 0.0063(16) 0.0042(18)
C302 0.019(2) 0.0156(19) 0.022(2) 0.0053(16) -0.0004(16) 0.0050(17)
C303 0.017(2) 0.018(2) 0.027(2) 0.0066(17) 0.0010(17) 0.0025(17)
C304 0.024(2) 0.018(2) 0.036(2) 0.0099(18) 0.0080(18) 0.0049(18)
C305 0.028(2) 0.013(2) 0.042(3) 0.0025(19) 0.001(2) 0.0044(18)
C306 0.029(2) 0.016(2) 0.031(2) 0.0009(17) 0.0012(18) 0.0091(18)
C307 0.019(2) 0.0150(19) 0.024(2) 0.0020(16) -0.0022(16) 0.0077(17)
C308 0.028(2) 0.022(2) 0.023(2) 0.0119(17) 0.0087(18) 0.0121(19)
C309 0.027(2) 0.019(2) 0.035(2) 0.0122(18) 0.0086(19) 0.0056(19)
C310 0.029(2) 0.029(2) 0.039(2) 0.015(2) 0.015(2) 0.014(2)
C311 0.036(3) 0.038(3) 0.027(2) 0.013(2) 0.017(2) 0.020(2)
C312 0.028(2) 0.025(2) 0.023(2) 0.0048(17) 0.0032(18) 0.0133(19)
C313 0.022(2) 0.026(2) 0.025(2) 0.0115(18) 0.0094(17) 0.0100(19)
C314 0.024(2) 0.0133(19) 0.022(2) -0.0022(16) 0.0006(17) 0.0059(17)
C315 0.030(2) 0.019(2) 0.038(2) 0.0020(18) 0.0034(19) 0.0130(19)
C316 0.028(2) 0.034(3) 0.042(3) -0.003(2) 0.010(2) 0.013(2)
C317 0.035(3) 0.042(3) 0.032(2) 0.004(2) 0.018(2) 0.013(2)
C318 0.037(3) 0.031(2) 0.029(2) 0.0038(19) 0.006(2) 0.011(2)
C319 0.022(2) 0.020(2) 0.023(2) 0.0000(17) 0.0025(17) 0.0053(17)
C320 0.034(3) 0.050(3) 0.081(4) 0.009(3) 0.028(3) 0.015(3)
C321 0.044(3) 0.040(3) 0.030(2) -0.001(2) 0.008(2) 0.016(2)
C401 0.022(2) 0.0101(19) 0.025(2) 0.0021(16) 0.0074(18) 0.0016(17)
C402 0.016(2) 0.025(2) 0.023(2) 0.0046(17) 0.0065(16) 0.0106(17)
C403 0.015(2) 0.024(2) 0.026(2) 0.0016(17) 0.0023(16) 0.0096(17)
C404 0.022(2) 0.027(2) 0.018(2) -0.0037(17) -0.0011(17) 0.0068(18)
C405 0.030(2) 0.036(3) 0.021(2) 0.0065(19) 0.0016(18) 0.010(2)
C406 0.027(2) 0.025(2) 0.029(2) 0.0077(18) 0.0016(18) 0.0084(19)
C407 0.020(2) 0.026(2) 0.024(2) 0.0032(17) 0.0013(17) 0.0118(18)
C408 0.016(2) 0.020(2) 0.0192(19) -0.0024(16) -0.0008(16) 0.0049(17)
C409 0.025(2) 0.022(2) 0.026(2) -0.0002(17) 0.0054(18) 0.0073(18)
C410 0.024(2) 0.019(2) 0.030(2) -0.0030(18) -0.0001(18) 0.0080(18)
C411 0.025(2) 0.019(2) 0.029(2) 0.0047(17) 0.0014(18) 0.0021(18)
C412 0.020(2) 0.021(2) 0.022(2) -0.0026(17) 0.0006(17) 0.0018(18)
C413 0.016(2) 0.018(2) 0.025(2) -0.0025(17) -0.0004(16) 0.0027(17)
C414 0.031(2) 0.021(2) 0.032(2) 0.0038(18) -0.0006(19) 0.0129(19)
C415 0.039(3) 0.028(2) 0.029(2) 0.0033(19) 0.000(2) 0.012(2)
C416 0.045(3) 0.024(2) 0.043(3) 0.003(2) -0.006(2) 0.006(2)
C417 0.061(3) 0.026(3) 0.047(3) -0.007(2) -0.013(3) 0.021(3)
C418 0.067(4) 0.030(3) 0.038(3) 0.003(2) 0.008(2) 0.027(3)
C419 0.046(3) 0.024(2) 0.037(2) 0.007(2) 0.009(2) 0.019(2)
C420 0.060(3) 0.036(3) 0.052(3) 0.005(2) 0.019(3) 0.026(3)
C421 0.030(2) 0.027(2) 0.037(2) 0.0042(19) 0.012(2) 0.001(2)

loop_
_atom_type_symbol
_atom_type_description
_atom_type_scat_dispersion_real
_atom_type_scat_dispersion_imag
_atom_type_scat_source
C C 0.0033 0.0016 'International Tables Vol C Tables 4.2.6.8 and 6.1.1.4'
H H 0.0000 0.0000 'International Tables Vol C Tables 4.2.6.8 and 6.1.1.4'
N N 0.0061 0.0033 'International Tables Vol C Tables 4.2.6.8 and 6.1.1.4'
O O 0.0106 0.0060 'International Tables Vol C Tables 4.2.6.8 and 6.1.1.4'
Fe Fe 0.3463 0.8444 'International Tables Vol C Tables 4.2.6.8 and 6.1.1.4'

loop_
_geom_angle_atom_site_label_1
_geom_angle_atom_site_label_2
_geom_angle_atom_site_label_3
_geom_angle
_geom_angle_site_symmetry_1
_geom_angle_site_symmetry_3
O2 Fe1 O1 144.77(11) 2_676 .
O2 Fe1 O3 106.02(10) 2_676 .
O1 Fe1 O3 106.85(10) . .
O2 Fe1 N1 94.87(11) 2_676 .
O1 Fe1 N1 95.38(11) . .
O3 Fe1 N1 93.59(11) . .
O2 Fe1 O4 94.79(9) 2_676 .
O1 Fe1 O4 90.59(9) . .
O3 Fe1 O4 60.35(9) . .
N1 Fe1 O4 153.84(11) . .
O2 Fe1 C201 103.06(11) 2_676 .
O1 Fe1 C201 98.79(11) . .
O3 Fe1 C201 30.56(10) . .
N1 Fe1 C201 124.03(12) . .
O4 Fe1 C201 29.83(10) . .
O2B Fe2 O1B 145.14(10) 2_665 .
O2B Fe2 O3B 109.16(10) 2_665 .
O1B Fe2 O3B 103.31(10) . .
O2B Fe2 N1B 96.86(11) 2_665 .
O1B Fe2 N1B 93.92(11) . .
O3B Fe2 N1B 92.68(10) . .
O2B Fe2 O4B 97.04(9) 2_665 .
O1B Fe2 O4B 88.28(9) . .
O3B Fe2 O4B 59.93(9) . .
N1B Fe2 O4B 152.15(10) . .
C5 N1 C1 117.2(4) . .
C5 N1 Fe1 121.7(3) . .
C1 N1 Fe1 119.3(3) . .
C5B N1B C1B 116.6(3) . .
C5B N1B Fe2 123.9(3) . .
C1B N1B Fe2 117.4(3) . .
C301 O1B Fe2 134.2(2) . .
C101 O1 Fe1 134.4(2) . .
C101 O2 Fe1 131.9(2) . 2_676
C301 O2B Fe2 131.6(2) . 2_665
C201 O3 Fe1 93.9(2) . .
C401 O3B Fe2 95.0(2) . .
C401 O4B Fe2 84.3(2) . .
C201 O4 Fe1 84.8(2) . .
N1B C1B C2B 123.6(4) . .
N1B C1B H1BA 118.2 . .
C2B C1B H1BA 118.2 . .
N1 C1 C2 123.3(4) . .
N1 C1 H1A 118.3 . .
C2 C1 H1A 118.3 . .
C1B C2B C3B 118.7(4) . .
C1B C2B H2BB 120.6 . .
C3B C2B H2BB 120.6 . .
C1 C2 C3 118.8(5) . .
C1 C2 H2A 120.6 . .
C3 C2 H2A 120.6 . .
C4B C3B C2B 118.7(4) . .
C4B C3B H3BA 120.6 . .
C2B C3B H3BA 120.6 . .
C4 C3 C2 118.9(4) . .
C4 C3 H3A 120.6 . .
C2 C3 H3A 120.6 . .
C3B C4B C5B 119.4(4) . .
C3B C4B H4BA 120.3 . .
C5B C4B H4BA 120.3 . .
C3 C4 C5 118.9(5) . .
C3 C4 H4A 120.6 . .
C5 C4 H4A 120.6 . .
N1 C5 C4 122.9(4) . .
N1 C5 H5A 118.6 . .
C4 C5 H5A 118.6 . .
N1B C5B C4B 122.9(4) . .
N1B C5B H5BA 118.5 . .
C4B C5B H5BA 118.5 . .
O1 C101 O2 125.1(3) . .
O1 C101 C102 117.5(3) . .
O2 C101 C102 117.4(3) . .
C103 C102 C107 120.7(3) . .
C103 C102 C101 120.0(3) . .
C107 C102 C101 119.4(3) . .
C104 C103 C102 118.0(3) . .
C104 C103 C108 117.1(3) . .
C102 C103 C108 124.9(3) . .
C105 C104 C103 122.0(3) . .
C105 C104 H10B 119.0 . .
C103 C104 H10B 119.0 . .
C106 C105 C104 119.1(4) . .
C106 C105 H10C 120.4 . .
C104 C105 H10C 120.4 . .
C105 C106 C107 121.9(4) . .
C105 C106 H10D 119.0 . .
C107 C106 H10D 119.0 . .
C106 C107 C102 118.3(3) . .
C106 C107 C114 117.7(3) . .
C102 C107 C114 123.9(3) . .
C113 C108 C109 118.9(3) . .
C113 C108 C103 122.2(3) . .
C109 C108 C103 118.8(3) . .
C110 C109 C108 121.1(4) . .
C110 C109 H10E 119.5 . .
C108 C109 H10E 119.5 . .
C111 C110 C109 118.8(4) . .
C111 C110 C121 121.5(4) . .
C109 C110 C121 119.7(4) . .
C110 C111 C112 122.3(4) . .
C110 C111 H11G 118.9 . .
C112 C111 H11G 118.9 . .
C111 C112 C113 118.0(4) . .
C111 C112 C120 121.7(4) . .
C113 C112 C120 120.3(4) . .
C108 C113 C112 120.9(4) . .
C108 C113 H11B 119.6 . .
C112 C113 H11B 119.6 . .
C119 C114 C115 118.2(3) . .
C119 C114 C107 122.3(3) . .
C115 C114 C107 119.3(3) . .
C116 C115 C114 121.0(4) . .
C116 C115 H11E 119.5 . .
C114 C115 H11E 119.5 . .
C115 C116 C117 120.0(4) . .
C115 C116 H11D 120.0 . .
C117 C116 H11D 120.0 . .
C118 C117 C116 119.4(4) . .
C118 C117 H11F 120.3 . .
C116 C117 H11F 120.3 . .
C117 C118 C119 120.7(4) . .
C117 C118 H11C 119.6 . .
C119 C118 H11C 119.6 . .
C118 C119 C114 120.6(4) . .
C118 C119 H11A 119.7 . .
C114 C119 H11A 119.7 . .
C112 C120 H12A 109.5 . .
C112 C120 H12B 109.5 . .
H12A C120 H12B 109.5 . .
C112 C120 H12C 109.5 . .
H12A C120 H12C 109.5 . .
H12B C120 H12C 109.5 . .
C110 C121 H12D 109.5 . .
C110 C121 H12E 109.5 . .
H12D C121 H12E 109.5 . .
C110 C121 H12F 109.5 . .
H12D C121 H12F 109.5 . .
H12E C121 H12F 109.5 . .
O4 C201 O3 120.7(3) . .
O4 C201 C202 120.9(3) . .
O3 C201 C202 118.4(3) . .
O4 C201 Fe1 65.36(19) . .
O3 C201 Fe1 55.51(18) . .
C202 C201 Fe1 172.7(3) . .
C207 C202 C203 120.4(3) . .
C207 C202 C201 120.6(3) . .
C203 C202 C201 118.8(3) . .
C204 C203 C202 118.3(4) . .
C204 C203 C208 119.4(3) . .
C202 C203 C208 122.3(3) . .
C205 C204 C203 121.7(4) . .
C205 C204 H20A 119.2 . .
C203 C204 H20A 119.2 . .
C204 C205 C206 120.0(4) . .
C204 C205 H20D 120.0 . .
C206 C205 H20D 120.0 . .
C205 C206 C207 120.3(4) . .
C205 C206 H20B 119.8 . .
C207 C206 H20B 119.8 . .
C206 C207 C202 119.2(3) . .
C206 C207 C214 118.2(3) . .
C202 C207 C214 122.5(3) . .
C213 C208 C209 117.6(4) . .
C213 C208 C203 123.3(4) . .
C209 C208 C203 119.1(4) . .
C210 C209 C208 121.3(4) . .
C210 C209 H20C 119.3 . .
C208 C209 H20C 119.3 . .
C211 C210 C209 120.0(5) . .
C211 C210 H21G 120.0 . .
C209 C210 H21G 120.0 . .
C210 C211 C212 119.9(4) . .
C210 C211 H21E 120.1 . .
C212 C211 H21E 120.1 . .
C211 C212 C213 120.2(4) . .
C211 C212 H21F 119.9 . .
C213 C212 H21F 119.9 . .
C212 C213 C208 120.9(4) . .
C212 C213 H21D 119.5 . .
C208 C213 H21D 119.5 . .
C215 C214 C219 117.9(4) . .
C215 C214 C207 120.6(3) . .
C219 C214 C207 121.5(3) . .
C216 C215 C214 121.2(4) . .
C216 C215 H21B 119.4 . .
C214 C215 H21B 119.4 . .
C217 C216 C215 118.7(4) . .
C217 C216 C220 120.7(4) . .
C215 C216 C220 120.7(4) . .
C218 C217 C216 121.9(4) . .
C218 C217 H21C 119.1 . .
C216 C217 H21C 119.1 . .
C217 C218 C219 118.4(4) . .
C217 C218 C221 122.4(4) . .
C219 C218 C221 119.1(4) . .
C218 C219 C214 121.9(4) . .
C218 C219 H21A 119.1 . .
C214 C219 H21A 119.1 . .
C216 C220 H22D 109.5 . .
C216 C220 H22E 109.5 . .
H22D C220 H22E 109.5 . .
C216 C220 H22F 109.5 . .
H22D C220 H22F 109.5 . .
H22E C220 H22F 109.5 . .
C218 C221 H22A 109.5 . .
C218 C221 H22B 109.5 . .
H22A C221 H22B 109.5 . .
C218 C221 H22C 109.5 . .
H22A C221 H22C 109.5 . .
H22B C221 H22C 109.5 . .
O1B C301 O2B 124.7(3) . .
O1B C301 C302 117.9(3) . .
O2B C301 C302 117.4(3) . .
C303 C302 C307 120.9(3) . .
C303 C302 C301 119.9(3) . .
C307 C302 C301 119.1(3) . .
C302 C303 C304 118.2(3) . .
C302 C303 C308 125.1(3) . .
C304 C303 C308 116.6(3) . .
C305 C304 C303 120.8(4) . .
C305 C304 H30B 119.6 . .
C303 C304 H30B 119.6 . .
C306 C305 C304 120.8(4) . .
C306 C305 H30C 119.6 . .
C304 C305 H30C 119.6 . .
C305 C306 C307 121.2(4) . .
C305 C306 H30D 119.4 . .
C307 C306 H30D 119.4 . .
C306 C307 C302 118.1(3) . .
C306 C307 C314 118.3(3) . .
C302 C307 C314 123.6(3) . .
C313 C308 C309 118.6(3) . .
C313 C308 C303 121.9(3) . .
C309 C308 C303 119.5(3) . .
C310 C309 C308 121.3(4) . .
C310 C309 H30E 119.3 . .
C308 C309 H30E 119.3 . .
C309 C310 C311 118.7(4) . .
C309 C310 C320 120.4(4) . .
C311 C310 C320 120.9(4) . .
C310 C311 C312 122.4(4) . .
C310 C311 H31E 118.8 . .
C312 C311 H31E 118.8 . .
C311 C312 C313 118.0(4) . .
C311 C312 C321 120.9(4) . .
C313 C312 C321 121.1(4) . .
C308 C313 C312 121.1(4) . .
C308 C313 H31B 119.5 . .
C312 C313 H31B 119.5 . .
C319 C314 C315 117.7(3) . .
C319 C314 C307 123.1(3) . .
C315 C314 C307 119.1(3) . .
C316 C315 C314 121.3(4) . .
C316 C315 H31D 119.3 . .
C314 C315 H31D 119.3 . .
C315 C316 C317 119.8(4) . .
C315 C316 H31F 120.1 . .
C317 C316 H31F 120.1 . .
C318 C317 C316 119.8(4) . .
C318 C317 H31G 120.1 . .
C316 C317 H31G 120.1 . .
C319 C318 C317 119.9(4) . .
C319 C318 H31A 120.1 . .
C317 C318 H31A 120.1 . .
C318 C319 C314 121.4(4) . .
C318 C319 H31C 119.3 . .
C314 C319 H31C 119.3 . .
C310 C320 H32D 109.5 . .
C310 C320 H32E 109.5 . .
H32D C320 H32E 109.5 . .
C310 C320 H32F 109.5 . .
H32D C320 H32F 109.5 . .
H32E C320 H32F 109.5 . .
C312 C321 H32A 109.5 . .
C312 C321 H32B 109.5 . .
H32A C321 H32B 109.5 . .
C312 C321 H32C 109.5 . .
H32A C321 H32C 109.5 . .
H32B C321 H32C 109.5 . .
O4B C401 O3B 120.7(3) . .
O4B C401 C402 120.5(3) . .
O3B C401 C402 118.8(3) . .
C403 C402 C407 120.5(3) . .
C403 C402 C401 119.4(3) . .
C407 C402 C401 119.9(3) . .
C404 C403 C402 118.9(3) . .
C404 C403 C408 119.7(3) . .
C402 C403 C408 121.4(3) . .
C405 C404 C403 120.7(4) . .
C405 C404 H40C 119.7 . .
C403 C404 H40C 119.7 . .
C404 C405 C406 120.7(4) . .
C404 C405 H40D 119.7 . .
C406 C405 H40D 119.7 . .
C405 C406 C407 120.6(4) . .
C405 C406 H40B 119.7 . .
C407 C406 H40B 119.7 . .
C406 C407 C402 118.6(3) . .
C406 C407 C414 118.9(3) . .
C402 C407 C414 122.5(3) . .
C413 C408 C409 118.0(3) . .
C413 C408 C403 121.9(3) . .
C409 C408 C403 120.1(3) . .
C410 C409 C408 121.4(3) . .
C410 C409 H40A 119.3 . .
C408 C409 H40A 119.3 . .
C411 C410 C409 118.4(3) . .
C411 C410 C420 121.2(4) . .
C409 C410 C420 120.3(4) . .
C412 C411 C410 121.9(4) . .
C412 C411 H41B 119.0 . .
C410 C411 H41B 119.0 . .
C413 C412 C411 118.1(3) . .
C413 C412 C421 119.5(3) . .
C411 C412 C421 122.4(3) . .
C412 C413 C408 122.1(3) . .
C412 C413 H41A 119.0 . .
C408 C413 H41A 119.0 . .
C419 C414 C415 117.1(4) . .
C419 C414 C407 123.2(4) . .
C415 C414 C407 119.7(4) . .
C416 C415 C414 122.1(4) . .
C416 C415 H41D 119.0 . .
C414 C415 H41D 119.0 . .
C417 C416 C415 119.3(4) . .
C417 C416 H41E 120.3 . .
C415 C416 H41E 120.3 . .
C418 C417 C416 120.3(4) . .
C418 C417 H41G 119.9 . .
C416 C417 H41G 119.9 . .
C417 C418 C419 120.2(4) . .
C417 C418 H41F 119.9 . .
C419 C418 H41F 119.9 . .
C414 C419 C418 120.9(4) . .
C414 C419 H41C 119.5 . .
C418 C419 H41C 119.5 . .
C410 C420 H42D 109.5 . .
C410 C420 H42E 109.5 . .
H42D C420 H42E 109.5 . .
C410 C420 H42F 109.5 . .
H42D C420 H42F 109.5 . .
H42E C420 H42F 109.5 . .
C412 C421 H42A 109.5 . .
C412 C421 H42B 109.5 . .
H42A C421 H42B 109.5 . .
C412 C421 H42C 109.5 . .
H42A C421 H42C 109.5 . .
H42B C421 H42C 109.5 . .

loop_
_geom_bond_atom_site_label_1
_geom_bond_atom_site_label_2
_geom_bond_distance
_geom_bond_site_symmetry_2
Fe1 O2 1.985(2) 2_676
Fe1 O1 1.996(2) .
Fe1 O3 2.066(3) .
Fe1 N1 2.112(3) .
Fe1 O4 2.283(2) .
Fe1 C201 2.501(4) .
Fe2 O2B 1.976(2) 2_665
Fe2 O1B 1.988(2) .
Fe2 O3B 2.061(2) .
Fe2 N1B 2.115(3) .
Fe2 O4B 2.305(2) .
N1 C5 1.324(5) .
N1 C1 1.333(5) .
N1B C5B 1.330(5) .
N1B C1B 1.332(5) .
O1B C301 1.259(4) .
O1 C101 1.255(4) .
O2 C101 1.260(4) .
O2 Fe1 1.985(2) 2_676
O2B C301 1.263(4) .
O2B Fe2 1.976(2) 2_665
O3 C201 1.275(4) .
O3B C401 1.269(4) .
O4B C401 1.252(4) .
O4 C201 1.249(4) .
C1B C2B 1.371(6) .
C1B H1BA 0.9500 .
C1 C2 1.374(6) .
C1 H1A 0.9500 .
C2B C3B 1.372(6) .
C2B H2BB 0.9500 .
C2 C3 1.376(6) .
C2 H2A 0.9500 .
C3B C4B 1.351(6) .
C3B H3BA 0.9500 .
C3 C4 1.355(6) .
C3 H3A 0.9500 .
C4B C5B 1.384(5) .
C4B H4BA 0.9500 .
C4 C5 1.395(6) .
C4 H4A 0.9500 .
C5 H5A 0.9500 .
C5B H5BA 0.9500 .
C101 C102 1.507(5) .
C102 C103 1.406(5) .
C102 C107 1.407(5) .
C103 C104 1.396(5) .
C103 C108 1.489(5) .
C104 C105 1.375(5) .
C104 H10B 0.9500 .
C105 C106 1.374(5) .
C105 H10C 0.9500 .
C106 C107 1.391(5) .
C106 H10D 0.9500 .
C107 C114 1.487(5) .
C108 C113 1.385(5) .
C108 C109 1.400(5) .
C109 C110 1.380(5) .
C109 H10E 0.9500 .
C110 C111 1.373(6) .
C110 C121 1.520(5) .
C111 C112 1.392(5) .
C111 H11G 0.9500 .
C112 C113 1.399(5) .
C112 C120 1.499(6) .
C113 H11B 0.9500 .
C114 C119 1.385(5) .
C114 C115 1.393(5) .
C115 C116 1.378(5) .
C115 H11E 0.9500 .
C116 C117 1.384(5) .
C116 H11D 0.9500 .
C117 C118 1.374(5) .
C117 H11F 0.9500 .
C118 C119 1.379(5) .
C118 H11C 0.9500 .
C119 H11A 0.9500 .
C120 H12A 0.9800 .
C120 H12B 0.9800 .
C120 H12C 0.9800 .
C121 H12D 0.9800 .
C121 H12E 0.9800 .
C121 H12F 0.9800 .
C201 C202 1.501(5) .
C202 C207 1.401(5) .
C202 C203 1.411(5) .
C203 C204 1.390(5) .
C203 C208 1.489(5) .
C204 C205 1.376(6) .
C204 H20A 0.9500 .
C205 C206 1.384(5) .
C205 H20D 0.9500 .
C206 C207 1.399(5) .
C206 H20B 0.9500 .
C207 C214 1.489(5) .
C208 C213 1.385(5) .
C208 C209 1.389(5) .
C209 C210 1.383(6) .
C209 H20C 0.9500 .
C210 C211 1.364(6) .
C210 H21G 0.9500 .
C211 C212 1.374(6) .
C211 H21E 0.9500 .
C212 C213 1.383(6) .
C212 H21F 0.9500 .
C213 H21D 0.9500 .
C214 C215 1.393(5) .
C214 C219 1.400(5) .
C215 C216 1.387(5) .
C215 H21B 0.9500 .
C216 C217 1.386(6) .
C216 C220 1.501(6) .
C217 C218 1.378(6) .
C217 H21C 0.9500 .
C218 C219 1.378(5) .
C218 C221 1.507(5) .
C219 H21A 0.9500 .
C220 H22D 0.9800 .
C220 H22E 0.9800 .
C220 H22F 0.9800 .
C221 H22A 0.9800 .
C221 H22B 0.9800 .
C221 H22C 0.9800 .
C301 C302 1.497(5) .
C302 C303 1.400(5) .
C302 C307 1.409(5) .
C303 C304 1.407(5) .
C303 C308 1.485(5) .
C304 C305 1.367(5) .
C304 H30B 0.9500 .
C305 C306 1.367(5) .
C305 H30C 0.9500 .
C306 C307 1.397(5) .
C306 H30D 0.9500 .
C307 C314 1.478(5) .
C308 C313 1.391(5) .
C308 C309 1.399(5) .
C309 C310 1.377(5) .
C309 H30E 0.9500 .
C310 C311 1.378(6) .
C310 C320 1.513(5) .
C311 C312 1.387(5) .
C311 H31E 0.9500 .
C312 C313 1.398(5) .
C312 C321 1.495(5) .
C313 H31B 0.9500 .
C314 C319 1.390(5) .
C314 C315 1.397(5) .
C315 C316 1.375(5) .
C315 H31D 0.9500 .
C316 C317 1.385(6) .
C316 H31F 0.9500 .
C317 C318 1.384(6) .
C317 H31G 0.9500 .
C318 C319 1.377(5) .
C318 H31A 0.9500 .
C319 H31C 0.9500 .
C320 H32D 0.9800 .
C320 H32E 0.9800 .
C320 H32F 0.9800 .
C321 H32A 0.9800 .
C321 H32B 0.9800 .
C321 H32C 0.9800 .
C401 C402 1.499(5) .
C402 C403 1.398(5) .
C402 C407 1.417(5) .
C403 C404 1.398(5) .
C403 C408 1.494(5) .
C404 C405 1.373(5) .
C404 H40C 0.9500 .
C405 C406 1.385(5) .
C405 H40D 0.9500 .
C406 C407 1.391(5) .
C406 H40B 0.9500 .
C407 C414 1.489(5) .
C408 C413 1.384(5) .
C408 C409 1.392(5) .
C409 C410 1.383(5) .
C409 H40A 0.9500 .
C410 C411 1.383(5) .
C410 C420 1.502(5) .
C411 C412 1.382(5) .
C411 H41B 0.9500 .
C412 C413 1.382(5) .
C412 C421 1.506(5) .
C413 H41A 0.9500 .
C414 C419 1.378(5) .
C414 C415 1.390(5) .
C415 C416 1.380(5) .
C415 H41D 0.9500 .
C416 C417 1.369(6) .
C416 H41E 0.9500 .
C417 C418 1.358(6) .
C417 H41G 0.9500 .
C418 C419 1.396(6) .
C418 H41F 0.9500 .
C419 H41C 0.9500 .
C420 H42D 0.9800 .
C420 H42E 0.9800 .
C420 H42F 0.9800 .
C421 H42A 0.9800 .
C421 H42B 0.9800 .
C421 H42C 0.9800 .
